data_7218424
loop_
_publ_author_name
'Bonaccorso, Carmela'
'Brancatelli, Giovanna'
'Forte, Giuseppe'
'Arena, Giuseppe'
'Geremia, Silvano'
'Sciotto, Domenico'
'Sgarlata, Carmelo'

_publ_section_title
;
 Factors driving the self-assembling of water-soluble calix[4]arene and
 gemini guests: a combined solution, computational and solid-state study
;
_journal_name_full 'RSC Adv.'
_journal_paper_doi 10.1039/C4RA09353D
_journal_year 2014
_chemical_formula_sum 'C112 H142 Cl4 N8 O44 S4'
_chemical_formula_weight 2574.37
_chemical_name_systematic
;
 ?
;
_space_group_IT_number 2
_symmetry_cell_setting triclinic
_symmetry_Int_Tables_number 2
_symmetry_space_group_name_Hall '-P 1'
_symmetry_space_group_name_H-M 'P -1'
_atom_sites_solution_hydrogens geom
_cell_angle_alpha 100.475(4)
_cell_angle_beta 98.972(3)
_cell_angle_gamma 98.560(10)
_cell_formula_units_Z 2
_cell_length_a 15.4765(2)
_cell_length_b 18.1323(3)
_cell_length_c 23.59340(10)
_cell_measurement_temperature 100(2)
_cell_volume 6323.0(3)
_computing_structure_refinement 'SHELXL-2013 (Sheldrick, 2013)'
_diffrn_ambient_temperature 100(2)
_diffrn_measured_fraction_theta_full 0.93
_diffrn_measured_fraction_theta_max 0.93
_diffrn_radiation_source synchrotron
_diffrn_radiation_wavelength 0.7
_diffrn_reflns_Laue_measured_fraction_full 0.93
_diffrn_reflns_Laue_measured_fraction_max 0.93
_diffrn_reflns_point_group_measured_fraction_full 0.93
_diffrn_reflns_point_group_measured_fraction_max 0.93
_diffrn_reflns_theta_full 24.835
_diffrn_reflns_theta_max 25
_diffrn_reflns_theta_min 0.88
_exptl_absorpt_coefficient_mu 0.234
_exptl_absorpt_correction_type none
_exptl_crystal_density_diffrn 1.352
_exptl_crystal_F_000 2708
_exptl_crystal_size_max 0.21
_exptl_crystal_size_mid 0.15
_exptl_crystal_size_min 0.02
_refine_diff_density_max 1.094
_refine_diff_density_min -0.88
_refine_diff_density_rms 0.101
_refine_ls_extinction_coef 0.0034(4)
_refine_ls_extinction_expression Fc^*^=kFc[1+0.001xFc^2^\l^3^/sin(2\q)]^-1/4^
_refine_ls_extinction_method SHELXL
_refine_ls_goodness_of_fit_ref 1.074
_refine_ls_hydrogen_treatment constr
_refine_ls_matrix_type full
_refine_ls_number_parameters 1681
_refine_ls_number_reflns 21692
_refine_ls_number_restraints 12
_refine_ls_restrained_S_all 1.074
_refine_ls_R_factor_all 0.091
_refine_ls_R_factor_gt 0.0872
_refine_ls_shift/su_max 0.036
_refine_ls_shift/su_mean 0.001
_refine_ls_structure_factor_coef Fsqd
_refine_ls_weighting_details 'w=1/[\s^2^(Fo^2^)+(0.0917P)^2^+25.6383P] where P=(Fo^2^+2Fc^2^)/3'
_refine_ls_weighting_scheme calc
_refine_ls_wR_factor_gt 0.2211
_refine_ls_wR_factor_ref 0.2235
_reflns_number_gt 20318
_reflns_number_total 21692
_reflns_threshold_expression 'I > 2\s(I)'
_cod_data_source_file c4ra09353d2.cif
_cod_data_source_block bsc2_2
_cod_original_cell_volume 6323.0(2)
_cod_database_code 7218424
_shelx_estimated_absorpt_t_min 0.953
_shelx_estimated_absorpt_t_max 0.995
_shelxl_version_number 2013-4

loop_
_symmetry_equiv_pos_as_xyz
'x, y, z'
'-x, -y, -z'

loop_
_atom_site_label
_atom_site_type_symbol
_atom_site_fract_x
_atom_site_fract_y
_atom_site_fract_z
_atom_site_U_iso_or_equiv
_atom_site_adp_type
_atom_site_occupancy
_atom_site_calc_flag
_atom_site_disorder_assembly
_atom_site_disorder_group
C1A C -0.3746(3) 1.3356(2) 0.54528(15) 0.0179(7) Uani 1 d . .
C1B C -0.2999(2) 1.3432(2) 0.51966(15) 0.0168(7) Uani 1 d . .
H1B H -0.2703 1.3012 0.512 0.02 Uiso 1 calc . .
C1C C -0.2677(2) 1.4116(2) 0.50502(14) 0.0148(7) Uani 1 d . .
C1D C -0.3123(2) 1.4734(2) 0.51735(14) 0.0161(7) Uani 1 d . .
C1E C -0.3855(2) 1.4681(2) 0.54524(15) 0.0176(7) Uani 1 d . .
C1F C -0.4162(3) 1.3980(2) 0.55788(15) 0.0192(8) Uani 1 d . .
H1F H -0.4672 1.3925 0.5757 0.023 Uiso 1 calc . .
C1I C -0.5216(3) 1.2376(3) 0.4634(2) 0.0449(13) Uani 1 d . .
H1I1 H -0.5519 1.1983 0.4289 0.067 Uiso 1 calc . .
H1I2 H -0.488 1.2799 0.4508 0.067 Uiso 1 calc . .
H1I3 H -0.5658 1.2564 0.485 0.067 Uiso 1 calc . .
C1L C -0.5070(4) 1.1337(3) 0.5164(3) 0.0571(18) Uani 1 d . .
H1L1 H -0.5561 1.1461 0.5358 0.086 Uiso 1 calc . .
H1L2 H -0.4653 1.1135 0.5425 0.086 Uiso 1 calc . .
H1L3 H -0.5306 1.0953 0.4801 0.086 Uiso 1 calc . .
C1M C -0.4132(3) 1.2606(2) 0.55778(17) 0.0259(9) Uani 1 d . .
H1M1 H -0.4563 1.2689 0.5842 0.031 Uiso 1 calc . .
H1M2 H -0.3651 1.2392 0.5782 0.031 Uiso 1 calc . .
C1Z C -0.4305(3) 1.5349(2) 0.56437(16) 0.0219(8) Uani 1 d . .
H1Z1 H -0.4197 1.5731 0.5399 0.026 Uiso 1 calc . .
H1Z2 H -0.4955 1.5168 0.5582 0.026 Uiso 1 calc . .
C2A C -0.4011(3) 1.57988(19) 0.73156(16) 0.0170(7) Uani 1 d . .
C2B C -0.3243(3) 1.63614(19) 0.74596(15) 0.0158(7) Uani 1 d . .
H2B H -0.2993 1.657 0.7861 0.019 Uiso 1 calc . .
C2C C -0.2835(2) 1.66240(19) 0.70300(15) 0.0158(7) Uani 1 d . .
C2D C -0.3197(2) 1.62959(19) 0.64425(15) 0.0161(7) Uani 1 d . .
C2E C -0.3959(2) 1.5722(2) 0.62847(15) 0.0168(7) Uani 1 d . .
C2F C -0.4361(3) 1.5484(2) 0.67231(16) 0.0188(8) Uani 1 d . .
H2F H -0.4882 1.5101 0.6619 0.023 Uiso 1 calc . .
C2I C -0.4833(3) 1.4585(2) 0.8366(2) 0.0319(10) Uani 1 d . .
H2I1 H -0.4804 1.4057 0.8394 0.048 Uiso 1 calc . .
H2I2 H -0.5454 1.4632 0.8244 0.048 Uiso 1 calc . .
H2I3 H -0.4587 1.4924 0.8749 0.048 Uiso 1 calc . .
C2L C -0.3341(3) 1.4830(2) 0.81362(19) 0.0291(9) Uani 1 d . .
H2L1 H -0.3005 1.4929 0.783 0.044 Uiso 1 calc . .
H2L2 H -0.3256 1.4339 0.8233 0.044 Uiso 1 calc . .
H2L3 H -0.3127 1.5237 0.8487 0.044 Uiso 1 calc . .
C2M C -0.4479(3) 1.5565(2) 0.77861(17) 0.0208(8) Uani 1 d . .
H2M1 H -0.5128 1.5529 0.766 0.025 Uiso 1 calc . .
H2M2 H -0.4282 1.5965 0.8149 0.025 Uiso 1 calc . .
C2Z C -0.1991(2) 1.72279(19) 0.72082(15) 0.0165(7) Uani 1 d . .
H2Z1 H -0.1968 1.7544 0.6908 0.02 Uiso 1 calc . .
H2Z2 H -0.2005 1.7566 0.7586 0.02 Uiso 1 calc . .
C3A C -0.0125(2) 1.6330(2) 0.78744(15) 0.0176(8) Uani 1 d . .
C3B C 0.0289(2) 1.6134(2) 0.73979(16) 0.0191(8) Uani 1 d . .
H3B H 0.0778 1.5876 0.7442 0.023 Uiso 1 calc . .
C3C C -0.0006(2) 1.6312(2) 0.68574(16) 0.0177(7) Uani 1 d . .
C3D C -0.0730(2) 1.66849(19) 0.68067(15) 0.0159(7) Uani 1 d . .
C3E C -0.1165(2) 1.68715(19) 0.72725(15) 0.0160(7) Uani 1 d . .
C3F C -0.0849(3) 1.66920(19) 0.78072(15) 0.0182(8) Uani 1 d . .
H3F H -0.1135 1.682 0.813 0.022 Uiso 1 calc . .
C3I C -0.0985(4) 1.5071(3) 0.8376(2) 0.0465(14) Uani 1 d . .
H3I1 H -0.1097 1.4547 0.8435 0.07 Uiso 1 calc . .
H3I2 H -0.1216 1.5078 0.7966 0.07 Uiso 1 calc . .
H3I3 H -0.1284 1.5391 0.8634 0.07 Uiso 1 calc . .
C3L C 0.0373(5) 1.5270(3) 0.9120(2) 0.0605(19) Uani 1 d . .
H3L1 H 0.0114 1.5574 0.9415 0.091 Uiso 1 calc . .
H3L2 H 0.1019 1.544 0.9198 0.091 Uiso 1 calc . .
H3L3 H 0.0237 1.4731 0.9139 0.091 Uiso 1 calc . .
C3M C 0.0218(3) 1.6186(2) 0.84729(17) 0.0250(9) Uani 1 d . .
H3M1 H 0.0874 1.6343 0.8565 0.03 Uiso 1 calc . .
H3M2 H -0.0029 1.6507 0.877 0.03 Uiso 1 calc . .
C3Z C 0.0468(2) 1.6097(2) 0.63470(16) 0.0208(8) Uani 1 d . .
H3Z1 H 0.0403 1.6461 0.6084 0.025 Uiso 1 calc . .
H3Z2 H 0.1111 1.6146 0.6503 0.025 Uiso 1 calc . .
C4A C 0.0206(3) 1.3948(2) 0.57993(17) 0.0277(9) Uani 1 d . .
C4B C -0.0568(3) 1.3795(2) 0.53795(16) 0.0210(8) Uani 1 d . .
H4B H -0.0807 1.3284 0.5181 0.025 Uiso 1 calc . .
C4C C -0.1003(2) 1.4380(2) 0.52430(14) 0.0147(7) Uani 1 d . .
C4D C -0.0647(2) 1.5123(2) 0.55503(15) 0.0154(7) Uani 1 d . .
C4E C 0.0115(2) 1.5289(2) 0.59899(15) 0.0170(7) Uani 1 d . .
C4F C 0.0527(3) 1.4696(2) 0.61010(16) 0.0226(8) Uani 1 d . .
H4F H 0.1051 1.4801 0.6395 0.027 Uiso 1 calc . .
C4I C 0.0890(5) 1.2018(3) 0.5853(3) 0.0602(18) Uani 1 d . .
H4I1 H 0.154 1.2165 0.5938 0.09 Uiso 1 calc . .
H4I2 H 0.0716 1.1517 0.5586 0.09 Uiso 1 calc . .
H4I3 H 0.0674 1.1994 0.6219 0.09 Uiso 1 calc . .
C4L C 0.0692(5) 1.2573(4) 0.4981(3) 0.0602(18) Uani 1 d . .
H4L1 H 0.0399 1.294 0.4802 0.09 Uiso 1 calc . .
H4L2 H 0.0473 1.2059 0.474 0.09 Uiso 1 calc . .
H4L3 H 0.1337 1.2705 0.5008 0.09 Uiso 1 calc . .
C4M C 0.0730(5) 1.3353(3) 0.5961(3) 0.062(2) Uani 1 d . .
H4M1 H 0.1368 1.3549 0.5976 0.075 Uiso 1 calc . .
H4M2 H 0.0662 1.3294 0.6361 0.075 Uiso 1 calc . .
C4Z C -0.1848(2) 1.4191(2) 0.47796(15) 0.0163(7) Uani 1 d . .
H4Z1 H -0.1855 1.4597 0.4551 0.02 Uiso 1 calc . .
H4Z2 H -0.1852 1.3706 0.4506 0.02 Uiso 1 calc . .
C5A C -0.2093(2) 1.40335(19) 0.68371(14) 0.0139(7) Uani 1 d . .
C5B C -0.2924(2) 1.3720(2) 0.69161(15) 0.0163(7) Uani 1 d . .
H5B H -0.3405 1.3982 0.6847 0.02 Uiso 1 calc . .
C5C C -0.3072(3) 1.3028(2) 0.70953(17) 0.0237(8) Uani 1 d . .
C5D C -0.2368(3) 1.2640(2) 0.71977(17) 0.0226(8) Uani 1 d . .
C5E C -0.1536(3) 1.2945(2) 0.71011(18) 0.0252(9) Uani 1 d . .
C5F C -0.1407(3) 1.3633(2) 0.69251(17) 0.0214(8) Uani 1 d . .
H5F H -0.0835 1.3835 0.6863 0.026 Uiso 1 calc . .
C5H C -0.1929(3) 1.4792(2) 0.66630(16) 0.0188(8) Uani 1 d . .
H5H1 H -0.2196 1.4735 0.6249 0.028 Uiso 1 calc . .
H5H2 H -0.1287 1.4977 0.6721 0.028 Uiso 1 calc . .
H5H3 H -0.2197 1.5159 0.6906 0.028 Uiso 1 calc . .
C5I C -0.3239(3) 1.1736(2) 0.75790(18) 0.0234(8) Uani 1 d . .
H5I1 H -0.372 1.1513 0.7235 0.028 Uiso 1 calc . .
H5I2 H -0.3412 1.2184 0.781 0.028 Uiso 1 calc . .
C6A C -0.3757(3) 0.8461(2) 0.82019(17) 0.0229(8) Uani 1 d . .
C6B C -0.3588(3) 0.8441(2) 0.76366(16) 0.0190(8) Uani 1 d . .
H6B H -0.3658 0.7963 0.7375 0.023 Uiso 1 calc . .
C6C C -0.3323(2) 0.9099(2) 0.74490(15) 0.0166(7) Uani 1 d . .
C6D C -0.3227(3) 0.9814(2) 0.78275(16) 0.0191(8) Uani 1 d . .
C6E C -0.3330(3) 0.9840(2) 0.84082(16) 0.0200(8) Uani 1 d . .
H6E H -0.3213 1.0314 0.8681 0.024 Uiso 1 calc . .
C6F C -0.3603(3) 0.9168(2) 0.85824(16) 0.0192(8) Uani 1 d . .
H6F H -0.3689 0.919 0.8975 0.023 Uiso 1 calc . .
C6H C -0.4106(5) 0.7744(3) 0.8393(2) 0.0533(17) Uani 1 d . .
H6H1 H -0.3626 0.7605 0.8652 0.08 Uiso 1 calc . .
H6H2 H -0.4327 0.733 0.8047 0.08 Uiso 1 calc . .
H6H3 H -0.4592 0.7831 0.8603 0.08 Uiso 1 calc . .
C6I C -0.3103(3) 1.1154(2) 0.79506(17) 0.0229(8) Uani 1 d . .
H6I1 H -0.2548 1.134 0.8246 0.028 Uiso 1 calc . .
H6I2 H -0.3604 1.1082 0.8161 0.028 Uiso 1 calc . .
C7A C 0.3841(3) 0.9144(2) 0.76028(17) 0.0195(8) Uani 1 d . .
C7B C 0.3069(3) 0.85938(19) 0.74873(16) 0.0179(7) Uani 1 d . .
H7B H 0.2791 0.8374 0.7092 0.021 Uiso 1 calc . .
C7C C 0.2699(3) 0.83621(19) 0.79420(17) 0.0178(7) Uani 1 d . .
C7D C 0.3120(3) 0.8694(2) 0.85199(16) 0.0178(7) Uani 1 d . .
C7E C 0.3887(3) 0.9257(2) 0.86493(16) 0.0188(8) Uani 1 d . .
C7F C 0.4237(3) 0.9474(2) 0.81842(17) 0.0201(8) Uani 1 d . .
H7F H 0.4757 0.9857 0.8264 0.024 Uiso 1 calc . .
C7I C 0.4548(3) 1.0312(2) 0.6496(2) 0.0321(10) Uani 1 d . .
H7I1 H 0.4344 0.9934 0.6127 0.048 Uiso 1 calc . .
H7I2 H 0.5184 1.0332 0.6633 0.048 Uiso 1 calc . .
H7I3 H 0.445 1.0815 0.6432 0.048 Uiso 1 calc . .
C7L C 0.3067(3) 1.0047(2) 0.67458(18) 0.0256(9) Uani 1 d . .
H7L1 H 0.2959 1.0535 0.6654 0.038 Uiso 1 calc . .
H7L2 H 0.275 0.9936 0.7058 0.038 Uiso 1 calc . .
H7L3 H 0.2853 0.964 0.6394 0.038 Uiso 1 calc . .
C7M C 0.4258(3) 0.9356(2) 0.71013(18) 0.0228(8) Uani 1 d . .
H7M1 H 0.4048 0.8937 0.6751 0.027 Uiso 1 calc . .
H7M2 H 0.4912 0.9408 0.7209 0.027 Uiso 1 calc . .
C7Z C 0.1841(3) 0.77790(19) 0.77962(17) 0.0196(8) Uani 1 d . .
H7Z1 H 0.1835 0.747 0.8101 0.023 Uiso 1 calc . .
H7Z2 H 0.1815 0.7431 0.7416 0.023 Uiso 1 calc . .
C8A C -0.0050(2) 0.8713(2) 0.71921(15) 0.0184(8) Uani 1 d . .
C8B C -0.0433(2) 0.8895(2) 0.76869(16) 0.0176(7) Uani 1 d . .
H8B H -0.0936 0.9138 0.7658 0.021 Uiso 1 calc . .
C8C C -0.0092(2) 0.87256(19) 0.82215(15) 0.0165(7) Uani 1 d . .
C8D C 0.0636(2) 0.83502(18) 0.82464(15) 0.0159(7) Uani 1 d . .
C8E C 0.1027(3) 0.81581(19) 0.77605(16) 0.0174(7) Uani 1 d . .
C8F C 0.0670(3) 0.8347(2) 0.72367(16) 0.0192(8) Uani 1 d . .
H8F H 0.093 0.822 0.6901 0.023 Uiso 1 calc . .
C8I C 0.0624(4) 1.0116(3) 0.6767(2) 0.0536(17) Uani 1 d . .
H8I1 H 0.0919 0.9898 0.6455 0.08 Uiso 1 calc . .
H8I2 H 0.0915 1.0032 0.7144 0.08 Uiso 1 calc . .
H8I3 H 0.0665 1.0664 0.6786 0.08 Uiso 1 calc . .
C8L C -0.0786(3) 0.9886(3) 0.60736(19) 0.0348(11) Uani 1 d . .
H8L1 H -0.0732 1.0437 0.61 0.052 Uiso 1 calc . .
H8L2 H -0.1417 0.965 0.5997 0.052 Uiso 1 calc . .
H8L3 H -0.0507 0.9666 0.5753 0.052 Uiso 1 calc . .
C8M C -0.0430(3) 0.8890(2) 0.66151(17) 0.0247(9) Uani 1 d . .
H8M1 H -0.1069 0.8655 0.6504 0.03 Uiso 1 calc . .
H8M2 H -0.0124 0.866 0.6308 0.03 Uiso 1 calc . .
C8Z C -0.0504(2) 0.8970(2) 0.87538(16) 0.0191(8) Uani 1 d . .
H8Z1 H -0.0426 0.8614 0.9022 0.023 Uiso 1 calc . .
H8Z2 H -0.115 0.8943 0.8625 0.023 Uiso 1 calc . .
C9A C 0.0001(3) 1.1148(2) 0.91814(17) 0.0234(8) Uani 1 d . .
C9B C -0.0420(3) 1.0399(2) 0.89276(15) 0.0192(8) Uani 1 d . .
H9B H -0.0951 1.0311 0.8642 0.023 Uiso 1 calc . .
C9C C -0.0083(2) 0.9779(2) 0.90821(15) 0.0154(7) Uani 1 d . .
C9D C 0.0688(3) 0.9924(2) 0.95158(15) 0.0159(7) Uani 1 d . .
C9E C 0.1113(3) 1.0672(2) 0.97835(15) 0.0164(7) Uani 1 d . .
C9F C 0.0767(3) 1.1272(2) 0.96040(16) 0.0217(8) Uani 1 d . .
H9F H 0.1062 1.178 0.9775 0.026 Uiso 1 calc . .
C9I C -0.1026(4) 1.2918(3) 0.9057(2) 0.0419(12) Uani 1 d . .
H9I1 H -0.1438 1.3164 0.927 0.063 Uiso 1 calc . .
H9I2 H -0.1312 1.2722 0.8645 0.063 Uiso 1 calc . .
H9I3 H -0.0487 1.3291 0.908 0.063 Uiso 1 calc . .
C9L C -0.0412(4) 1.2530(3) 0.9951(2) 0.0483(14) Uani 1 d . .
H9L1 H 0.017 1.2859 1.0003 0.072 Uiso 1 calc . .
H9L2 H -0.0343 1.2086 1.0125 0.072 Uiso 1 calc . .
H9L3 H -0.0812 1.2817 1.0144 0.072 Uiso 1 calc . .
C9M C -0.0291(4) 1.1817(2) 0.8950(2) 0.0346(10) Uani 1 d . .
H9M1 H 0.0243 1.2156 0.89 0.041 Uiso 1 calc . .
H9M2 H -0.0672 1.1621 0.8557 0.041 Uiso 1 calc . .
C9Z C 0.1967(3) 1.0852(2) 1.02402(15) 0.0185(8) Uani 1 d . .
H9Z1 H 0.1982 1.1336 1.0518 0.022 Uiso 1 calc . .
H9Z2 H 0.1976 1.0442 1.0466 0.022 Uiso 1 calc . .
C10A C 0.3877(3) 1.1689(2) 0.95709(15) 0.0208(8) Uani 1 d . .
C10B C 0.4244(3) 1.1046(2) 0.94007(15) 0.0196(8) Uani 1 d . .
H10J H 0.4742 1.1094 0.9211 0.023 Uiso 1 calc . .
C10C C 0.3905(2) 1.0335(2) 0.94987(16) 0.0197(8) Uani 1 d . .
C10D C 0.3180(2) 1.0290(2) 0.97891(15) 0.0183(8) Uani 1 d . .
C10E C 0.2785(2) 1.0922(2) 0.99577(14) 0.0167(7) Uani 1 d . .
C10F C 0.3144(3) 1.1613(2) 0.98443(15) 0.0186(8) Uani 1 d . .
H10F H 0.2883 1.2047 0.9956 0.022 Uiso 1 calc . .
C10I C 0.5260(5) 1.3686(3) 0.9937(3) 0.070(2) Uani 1 d . .
H10X H 0.5489 1.4051 1.0311 0.105 Uiso 1 calc . .
H10Y H 0.4833 1.3897 0.969 0.105 Uiso 1 calc . .
H10W H 0.5754 1.3591 0.9737 0.105 Uiso 1 calc . .
C10L C 0.5463(4) 1.2561(4) 1.0373(2) 0.0539(16) Uani 1 d . .
H10E H 0.5878 1.2403 1.012 0.081 Uiso 1 calc . .
H10G H 0.5142 1.2111 1.0476 0.081 Uiso 1 calc . .
H10H H 0.5796 1.2914 1.0732 0.081 Uiso 1 calc . .
C10M C 0.4287(3) 1.2450(2) 0.94777(18) 0.0293(10) Uani 1 d . .
H10A H 0.3813 1.2705 0.9312 0.035 Uiso 1 calc . .
H10B H 0.4689 1.2377 0.9193 0.035 Uiso 1 calc . .
C10Z C 0.4304(3) 0.9646(2) 0.92780(17) 0.0233(8) Uani 1 d . .
H10C H 0.4951 0.981 0.9305 0.028 Uiso 1 calc . .
H10D H 0.4222 0.9275 0.9534 0.028 Uiso 1 calc . .
C11A C 0.2140(2) 1.09650(19) 0.81671(14) 0.0143(7) Uani 1 d . .
C11B C 0.1566(3) 1.1458(2) 0.80690(17) 0.0217(8) Uani 1 d . .
H11J H 0.0974 1.1343 0.8132 0.026 Uiso 1 calc . .
C11C C 0.1840(3) 1.2135(2) 0.78757(19) 0.0289(9) Uani 1 d . .
C11D C 0.2701(3) 1.2304(2) 0.77838(17) 0.0261(9) Uani 1 d . .
C11E C 0.3293(3) 1.1811(2) 0.78938(15) 0.0207(8) Uani 1 d . .
C11F C 0.3004(2) 1.1158(2) 0.80840(14) 0.0169(7) Uani 1 d . .
H11F H 0.3412 1.0829 0.8161 0.02 Uiso 1 calc . .
C11H C 0.1843(3) 1.0228(2) 0.83491(15) 0.0178(7) Uani 1 d . .
H11A H 0.1202 1.0157 0.8346 0.027 Uiso 1 calc . .
H11B H 0.2162 1.0245 0.8746 0.027 Uiso 1 calc . .
H11C H 0.1972 0.9802 0.8075 0.027 Uiso 0.82(9) calc . .
C12A C 0.3766(3) 1.6585(2) 0.68704(18) 0.0220(8) Uani 1 d . .
C12B C 0.3567(3) 1.5914(2) 0.64402(16) 0.0217(8) Uani 1 d . .
H12J H 0.3737 1.5919 0.6071 0.026 Uiso 1 calc . .
C12C C 0.3131(3) 1.5250(2) 0.65393(18) 0.0283(9) Uani 1 d . .
H12X H 0.3021 1.4795 0.6246 0.034 Uiso 1 calc A 1
C12E C 0.3085(3) 1.5893(2) 0.75181(16) 0.0222(8) Uani 1 d . .
C12F C 0.3513(3) 1.6564(2) 0.74062(17) 0.0219(8) Uani 1 d . .
H12F H 0.3635 1.7017 0.7702 0.026 Uiso 1 calc . .
C12H C 0.4268(4) 1.7302(3) 0.6756(3) 0.0452(13) Uani 1 d . .
H12A H 0.4408 1.7698 0.7117 0.068 Uiso 1 calc . .
H12B H 0.3902 1.7475 0.6447 0.068 Uiso 1 calc . .
H12C H 0.4821 1.7199 0.6631 0.068 Uiso 1 calc . .
N1H N -0.4595(2) 1.2044(2) 0.50209(16) 0.0305(9) Uani 1 d . .
H1H H -0.4127 1.1893 0.4799 0.037 Uiso 1 calc . .
N2H N -0.4302(2) 1.48056(18) 0.79210(14) 0.0216(7) Uani 1 d . .
H2H H -0.4499 1.4407 0.7551 0.026 Uiso 1 calc . .
N3H N -0.0016(3) 1.5370(2) 0.85160(17) 0.0388(10) Uani 1 d . .
H3H H 0.0264 1.5059 0.8226 0.047 Uiso 1 calc . .
N4H N 0.0494(3) 1.2594(2) 0.55725(16) 0.0356(9) Uani 1 d . .
H4H H -0.0166 1.2441 0.5521 0.043 Uiso 1 calc . .
N7H N 0.4041(2) 1.00915(18) 0.69463(15) 0.0233(7) Uani 1 d . .
H7H H 0.4237 1.0502 0.7309 0.028 Uiso 1 calc . .
N8H N -0.0332(2) 0.9739(2) 0.66400(14) 0.0293(8) Uani 1 d . .
H8H H -0.0623 0.9968 0.6962 0.035 Uiso 1 calc . .
N9H N -0.0785(3) 1.2275(2) 0.93257(16) 0.0341(9) Uani 1 d . .
H9H H -0.1364 1.1932 0.9304 0.041 Uiso 1 calc . .
N10H N 0.4807(3) 1.2952(2) 1.00512(18) 0.0434(12) Uani 1 d . .
H101 H 0.4372 1.3077 1.0309 0.052 Uiso 1 calc . .
O1G O -0.27771(19) 1.53853(14) 0.50008(12) 0.0226(6) Uani 1 d . .
H1G H -0.3028 1.5744 0.513 0.034 Uiso 1 calc . .
O1W O -0.2450(2) 0.80537(18) 0.54441(13) 0.0312(7) Uani 1 d . .
O2G O -0.28424(18) 1.65166(15) 0.59918(11) 0.0193(6) Uani 1 d . .
H2G H -0.2323 1.6763 0.6121 0.029 Uiso 1 calc . .
O2W O -0.1014(2) 1.06007(17) 0.75279(13) 0.0336(7) Uani 1 d . .
O3G O -0.10387(18) 1.69029(14) 0.62899(11) 0.0189(5) Uani 1 d . .
H3G H -0.0928 1.6605 0.6005 0.028 Uiso 1 calc . .
O3W O 0.3432(2) 0.85694(17) 0.55784(14) 0.0360(7) Uani 1 d . .
O4G O -0.10281(18) 1.57327(14) 0.54349(11) 0.0195(6) Uani 1 d . .
H4G H -0.1553 1.5574 0.5251 0.029 Uiso 1 calc . .
O4W O 0.4907(2) 1.35854(16) 0.69534(14) 0.0276(7) Uani 1 d . .
O5G O -0.2430(2) 1.19628(16) 0.73897(14) 0.0307(7) Uani 1 d . .
O5W O -0.2391(2) 1.4233(2) 0.96018(17) 0.0387(9) Uani 1 d . .
O6A O -0.3200(2) 0.82423(15) 0.64742(11) 0.0246(6) Uani 1 d . .
O6B O -0.3844(2) 0.93712(16) 0.64159(12) 0.0267(6) Uani 1 d . .
O6C O -0.2268(2) 0.94899(18) 0.67656(12) 0.0321(7) Uani 1 d . .
O6G O -0.3052(2) 1.04493(15) 0.75946(12) 0.0256(6) Uani 1 d . .
O6W O 0.3720(3) 1.35895(18) 1.07073(15) 0.0427(9) Uani 1 d . .
O7G O 0.27956(19) 0.84786(15) 0.89871(12) 0.0225(6) Uani 1 d . .
H7G H 0.2243 0.8327 0.8891 0.034 Uiso 1 calc . .
O7W O 0.7687(3) 0.9185(2) 0.47802(16) 0.0448(9) Uani 1 d . .
O8G O 0.09899(19) 0.81503(14) 0.87628(11) 0.0203(6) Uani 1 d . .
H8G H 0.09 0.8456 0.9051 0.03 Uiso 1 calc . .
O8W O 0.7772(3) 0.3229(3) 0.04520(15) 0.0616(12) Uani 1 d . .
O9G O 0.10199(19) 0.93090(14) 0.96638(12) 0.0213(6) Uani 1 d . .
H9G H 0.157 0.9436 0.9791 0.032 Uiso 1 calc . .
O9W O 0.3655(3) 0.4765(2) 0.01819(19) 0.0558(10) Uani 1 d . .
O10G O 0.2819(2) 0.96216(16) 0.99315(13) 0.0277(7) Uani 1 d . .
0G21 H 0.2975 0.9252 0.9728 0.041 Uiso 1 calc . .
O10W O 0.3349(3) 0.6944(2) 0.11753(18) 0.0593(11) Uani 1 d . .
O11G O 0.3039(2) 1.29189(17) 0.75713(15) 0.0170(7) Uani 0.8 d B 1
O12G O 0.2385(2) 1.45793(17) 0.71587(15) 0.0195(7) Uani 0.8 d B 1
C12D C 0.2849(4) 1.5242(3) 0.7065(2) 0.0166(10) Uani 0.8 d B 1
C12I C 0.2902(4) 1.3992(3) 0.7170(3) 0.0208(13) Uani 0.8 d B 1
H12D H 0.3508 1.4205 0.7399 0.025 Uiso 0.8 calc B 1
H12E H 0.295 1.3755 0.6766 0.025 Uiso 0.8 calc B 1
C11I C 0.2434(3) 1.3414(3) 0.7452(2) 0.0214(10) Uani 0.8 d B 1
H11D H 0.2275 1.3668 0.782 0.026 Uiso 0.8 calc B 1
H11E H 0.1883 1.3125 0.7184 0.026 Uiso 0.8 calc B 1
C12X C 0.308(2) 1.3884(18) 0.7038(13) 0.027(8) Uiso 0.2 d B 2
H12G H 0.3615 1.4016 0.6869 0.033 Uiso 0.2 calc B 2
H12H H 0.2567 1.3685 0.671 0.033 Uiso 0.2 calc B 2
O12X O 0.2925(11) 1.4536(9) 0.7394(7) 0.026(3) Uiso 0.2 d B 2
C12Y C 0.3155(18) 1.5162(14) 0.7180(11) 0.021(6) Uiso 0.2 d B 2
C11X C 0.322(2) 1.323(2) 0.7417(15) 0.057(8) Uiso 0.2 d B 2
H11G H 0.3356 1.2773 0.7169 0.068 Uiso 0.2 calc B 2
H11H H 0.3721 1.3424 0.7756 0.068 Uiso 0.2 calc B 2
O11X O 0.247(2) 1.3065(17) 0.7596(12) 0.074(7) Uiso 0.2 d B 2
O11W O 0.6890(4) 0.8122(2) 0.38077(17) 0.0737(16) Uani 1 d . .
O12W O 0.3139(5) 0.9161(2) 0.3793(2) 0.0534(14) Uani 0.8 d C 1
O12Y O 0.3648(15) 0.9349(12) 0.4036(10) 0.048(5) Uiso 0.2 d D 2
O13W O 0.6737(3) 0.5875(3) 0.0999(2) 0.0699(13) Uani 1 d . .
O14W O 0.8552(4) 0.6485(3) 0.1044(2) 0.0767(14) Uani 1 d . .
O15W O 0.9275(3) 0.5805(3) 0.1990(2) 0.0457(12) Uani 0.75 d E 1
O22W O 0.0811(12) 1.4416(10) 0.7520(7) 0.057(4) Uiso 0.25 d F 2
O16W O 0.1264(3) 0.4228(3) 0.0079(2) 0.0656(12) Uani 1 d . .
O18W O 0.9169(4) 1.0183(5) 0.4733(3) 0.068(2) Uani 0.65 d . .
S5A S -0.06273(9) 1.24396(7) 0.71689(7) 0.0283(3) Uani 0.8 d G 1
O5A O 0.0153(3) 1.2962(3) 0.7096(3) 0.0527(15) Uani 0.8 d G 1
O5B O -0.0523(3) 1.2232(3) 0.7723(2) 0.0401(13) Uani 0.8 d G 1
O5C O -0.0883(3) 1.1767(2) 0.6689(2) 0.0456(12) Uani 0.8 d G 1
S14A S -0.4428(5) 1.2964(4) 0.7194(3) 0.0514(17) Uiso 0.2 d H 2
O14C O -0.518(6) 1.325(5) 0.704(4) 0.29(4) Uiso 0.2 d H 2
O14A O -0.4905(17) 1.2281(14) 0.6760(11) 0.072(6) Uiso 0.2 d H 2
O14B O -0.4373(17) 1.2905(14) 0.7787(11) 0.068(6) Uiso 0.2 d H 2
S6A S -0.31438(7) 0.90477(5) 0.67190(4) 0.0178(2) Uani 1 d . .
S11A S 0.44249(6) 1.19949(5) 0.77872(4) 0.0135(2) Uani 0.9 d I 1
O11A O 0.47939(19) 1.13156(15) 0.78792(13) 0.0174(6) Uani 0.9 d I 1
O11B O 0.4890(2) 1.26737(16) 0.82162(13) 0.0206(6) Uani 0.9 d I 1
O11C O 0.4392(2) 1.20990(17) 0.71850(12) 0.0202(6) Uani 0.9 d I 1
S15A S 0.0592(8) 1.2510(7) 0.7755(5) 0.036(3) Uiso 0.1 d J 2
O15A O 0.024(3) 1.2724(19) 0.7225(9) 0.09(2) Uiso 0.1 d J 2
O15B O -0.0313(14) 1.2092(17) 0.7805(16) 0.033(12) Uiso 0.1 d J 2
O15C O 0.065(2) 1.3269(12) 0.8216(12) 0.054(10) Uiso 0.1 d J 2
S12A S 0.28257(11) 1.58392(9) 0.82276(5) 0.0226(3) Uani 0.9 d B 1
O12A O 0.1894(3) 1.5512(2) 0.81518(18) 0.0326(9) Uani 0.9 d B 1
O12B O 0.3004(3) 1.6627(2) 0.85458(14) 0.0334(8) Uani 0.9 d B 1
O12C O 0.3420(3) 1.5381(3) 0.84575(17) 0.0440(10) Uani 0.9 d B 1
S13A S 0.3156(8) 1.6050(6) 0.8264(5) 0.013(3) Uiso 0.1 d B 2
O13C O 0.3861(17) 1.5672(12) 0.8582(10) 0.003(5) Uiso 0.1 d B 2
O13B O 0.3314(19) 1.6878(17) 0.8505(12) 0.012(7) Uiso 0.1 d B 2
O13A O 0.218(3) 1.543(2) 0.8263(17) 0.020(9) Uiso 0.1 d B 2
Cl1A Cl 0.34856(9) 1.33249(6) 0.56751(5) 0.0225(2) Uani 0.85 d K 1
Cl1B Cl 0.3045(13) 1.3278(10) 0.5555(8) 0.091(5) Uiso 0.15 d L 2
Cl2A Cl 0.18223(10) 1.30639(10) 1.08464(7) 0.0279(3) Uani 0.8 d M 1
Cl2B Cl 0.1864(8) 1.2868(6) 1.0964(5) 0.060(4) Uiso 0.2 d N 2
Cl3A Cl 0.27644(12) 0.81983(8) 1.05094(6) 0.0370(4) Uani 0.75 d O 1
Cl3B Cl 0.3476(6) 0.8293(5) 1.0675(4) 0.082(2) Uiso 0.25 d P 2
Cl4A Cl 0.17200(12) 0.79224(11) 0.59116(7) 0.0524(5) Uani 0.8 d Q 1
Cl4B Cl 0.1459(9) 0.8355(7) 0.5804(5) 0.090(3) Uiso 0.2 d R 2
O19W O 0.3368(6) 0.9732(4) 0.5047(3) 0.077(2) Uani 0.7 d . .
O20W O -0.0924(9) 1.0695(8) 0.4585(6) 0.072(3) Uiso 0.4 d . .
O17W O -0.1335(4) 1.2102(4) 0.5600(3) 0.0459(15) Uani 0.6 d S 1
O17Y O -0.1035(10) 1.1626(8) 0.5148(6) 0.025(3) Uiso 0.2 d T 2
O17X O -0.2209(14) 1.1661(12) 0.5901(9) 0.054(5) Uiso 0.2 d U 3
O23W O 0.2403(16) 0.5899(13) 0.0151(10) 0.169(9) Uiso 0.5 d . .
O24W O 0.7348(7) 1.0640(6) 0.5169(4) 0.053(2) Uiso 0.4 d . .
O25W O 0.3569(9) 0.7513(8) 1.1020(6) 0.023(3) Uiso 0.2 d . .

loop_
_atom_site_aniso_label
_atom_site_aniso_U_11
_atom_site_aniso_U_22
_atom_site_aniso_U_33
_atom_site_aniso_U_23
_atom_site_aniso_U_13
_atom_site_aniso_U_12
C1A 0.0171(19) 0.0198(18) 0.0114(16) -0.0042(13) -0.0017(13) 0.0002(15)
C1B 0.0164(19) 0.0169(17) 0.0133(16) -0.0031(13) -0.0011(13) 0.0027(14)
C1C 0.0151(18) 0.0181(17) 0.0070(15) -0.0043(12) -0.0018(13) 0.0026(14)
C1D 0.0156(18) 0.0171(17) 0.0100(16) -0.0026(13) -0.0077(13) 0.0021(14)
C1E 0.0131(18) 0.0204(18) 0.0121(16) -0.0071(13) -0.0088(13) 0.0048(14)
C1F 0.0166(19) 0.0247(19) 0.0083(16) -0.0079(13) -0.0037(13) -0.0010(15)
C1I 0.024(2) 0.056(3) 0.036(3) -0.021(2) -0.0034(19) -0.004(2)
C1L 0.062(4) 0.031(3) 0.068(4) -0.013(2) 0.043(3) -0.026(3)
C1M 0.029(2) 0.024(2) 0.0204(19) -0.0040(15) 0.0081(16) -0.0048(17)
C1Z 0.0146(19) 0.025(2) 0.0190(19) -0.0068(15) -0.0068(15) 0.0058(15)
C2A 0.0184(19) 0.0118(16) 0.0206(18) -0.0004(13) 0.0033(14) 0.0069(14)
C2B 0.0190(19) 0.0119(16) 0.0145(16) -0.0027(13) 0.0007(14) 0.0061(14)
C2C 0.0179(19) 0.0092(15) 0.0177(17) -0.0021(13) -0.0004(14) 0.0043(14)
C2D 0.0177(19) 0.0122(16) 0.0168(17) -0.0006(13) -0.0017(14) 0.0074(14)
C2E 0.0140(18) 0.0150(17) 0.0176(18) -0.0053(13) -0.0032(14) 0.0078(14)
C2F 0.0146(19) 0.0140(17) 0.0238(19) -0.0041(14) -0.0002(14) 0.0044(14)
C2I 0.042(3) 0.024(2) 0.034(2) 0.0072(17) 0.019(2) 0.0048(19)
C2L 0.034(2) 0.027(2) 0.030(2) 0.0056(17) 0.0087(18) 0.0134(18)
C2M 0.022(2) 0.0153(17) 0.0253(19) 0.0006(14) 0.0062(15) 0.0069(15)
C2Z 0.0194(19) 0.0109(16) 0.0154(17) -0.0020(13) -0.0008(14) 0.0008(14)
C3A 0.0194(19) 0.0131(16) 0.0132(17) -0.0015(13) -0.0056(14) -0.0053(14)
C3B 0.0138(18) 0.0156(17) 0.0208(18) -0.0017(14) -0.0056(14) -0.0034(14)
C3C 0.0146(18) 0.0147(17) 0.0180(17) -0.0015(13) -0.0004(14) -0.0062(14)
C3D 0.0180(19) 0.0099(15) 0.0148(17) 0.0011(13) -0.0024(13) -0.0056(14)
C3E 0.0187(19) 0.0072(15) 0.0165(17) -0.0018(13) -0.0028(14) -0.0034(13)
C3F 0.024(2) 0.0121(16) 0.0113(16) -0.0038(13) -0.0026(14) -0.0044(14)
C3I 0.047(3) 0.040(3) 0.040(3) 0.018(2) -0.018(2) -0.015(2)
C3L 0.078(4) 0.044(3) 0.045(3) 0.027(3) -0.033(3) -0.008(3)
C3M 0.027(2) 0.0208(19) 0.0214(19) 0.0014(15) -0.0081(16) 0.0015(16)
C3Z 0.0097(18) 0.025(2) 0.0224(19) 0.0008(15) 0.0011(14) -0.0047(15)
C4A 0.033(2) 0.033(2) 0.0181(19) 0.0002(16) 0.0022(16) 0.0185(19)
C4B 0.026(2) 0.0224(19) 0.0153(17) -0.0002(14) 0.0060(15) 0.0094(16)
C4C 0.0126(18) 0.0221(18) 0.0111(16) 0.0032(13) 0.0068(13) 0.0044(14)
C4D 0.0161(18) 0.0188(17) 0.0124(16) 0.0053(13) 0.0058(13) 0.0013(14)
C4E 0.0115(18) 0.0255(19) 0.0131(16) 0.0016(14) 0.0060(13) -0.0005(15)
C4F 0.0144(19) 0.041(2) 0.0126(17) 0.0005(15) 0.0020(14) 0.0107(17)
C4I 0.101(5) 0.054(3) 0.048(3) 0.024(3) 0.025(3) 0.056(4)
C4L 0.092(5) 0.067(4) 0.054(3) 0.032(3) 0.050(3) 0.053(4)
C4M 0.085(5) 0.051(3) 0.042(3) -0.011(2) -0.024(3) 0.046(3)
C4Z 0.020(2) 0.0159(17) 0.0116(16) -0.0014(13) 0.0021(14) 0.0038(14)
C5A 0.0153(18) 0.0149(16) 0.0078(15) -0.0028(12) -0.0012(13) 0.0008(14)
C5B 0.0135(18) 0.0194(17) 0.0132(16) -0.0004(13) -0.0003(13) 0.0012(14)
C5C 0.022(2) 0.0232(19) 0.0209(19) -0.0001(15) 0.0033(15) -0.0063(16)
C5D 0.034(2) 0.0107(17) 0.0219(19) 0.0029(14) 0.0040(16) 0.0038(16)
C5E 0.028(2) 0.0216(19) 0.030(2) 0.0084(16) 0.0071(17) 0.0114(17)
C5F 0.019(2) 0.0217(19) 0.0255(19) 0.0074(15) 0.0051(15) 0.0065(16)
C5H 0.0197(19) 0.0181(18) 0.0167(17) 0.0068(14) -0.0014(14) -0.0015(15)
C5I 0.019(2) 0.0209(19) 0.029(2) -0.0002(15) 0.0065(16) 0.0010(16)
C6A 0.029(2) 0.0200(19) 0.025(2) 0.0088(15) 0.0098(16) 0.0134(16)
C6B 0.023(2) 0.0150(17) 0.0196(18) 0.0025(14) 0.0019(15) 0.0091(15)
C6C 0.0175(19) 0.0178(18) 0.0148(17) 0.0017(14) 0.0047(14) 0.0040(14)
C6D 0.022(2) 0.0147(17) 0.0178(18) -0.0003(14) 0.0048(14) -0.0018(15)
C6E 0.023(2) 0.0170(18) 0.0151(17) -0.0035(14) 0.0028(14) -0.0006(15)
C6F 0.023(2) 0.0228(19) 0.0135(17) 0.0045(14) 0.0020(14) 0.0100(16)
C6H 0.105(5) 0.024(2) 0.050(3) 0.016(2) 0.051(3) 0.023(3)
C6I 0.026(2) 0.0152(18) 0.0230(19) 0.0007(15) 0.0022(16) -0.0038(15)
C7A 0.018(2) 0.0139(17) 0.029(2) 0.0027(14) 0.0076(15) 0.0076(15)
C7B 0.0177(19) 0.0109(16) 0.0238(19) -0.0021(14) 0.0042(15) 0.0055(14)
C7C 0.0175(19) 0.0074(15) 0.0271(19) -0.0014(14) 0.0044(15) 0.0032(14)
C7D 0.0172(19) 0.0139(17) 0.0234(19) 0.0030(14) 0.0027(14) 0.0086(14)
C7E 0.0141(19) 0.0170(17) 0.0246(19) 0.0014(14) 0.0000(15) 0.0085(14)
C7F 0.0128(18) 0.0157(17) 0.032(2) 0.0023(15) 0.0038(15) 0.0057(14)
C7I 0.040(3) 0.020(2) 0.041(2) 0.0046(18) 0.025(2) 0.0029(18)
C7L 0.027(2) 0.023(2) 0.029(2) 0.0048(16) 0.0079(17) 0.0080(17)
C7M 0.021(2) 0.0143(17) 0.034(2) 0.0003(15) 0.0110(16) 0.0063(15)
C7Z 0.023(2) 0.0082(16) 0.0233(19) -0.0035(13) 0.0032(15) -0.0003(14)
C8A 0.0167(19) 0.0159(17) 0.0155(17) -0.0035(13) -0.0026(14) -0.0051(14)
C8B 0.0126(18) 0.0138(16) 0.0205(18) -0.0033(13) -0.0015(14) -0.0032(14)
C8C 0.0139(18) 0.0110(16) 0.0186(17) -0.0028(13) 0.0005(14) -0.0061(14)
C8D 0.0201(19) 0.0055(15) 0.0181(17) 0.0008(13) 0.0006(14) -0.0049(13)
C8E 0.0185(19) 0.0079(15) 0.0210(18) -0.0034(13) 0.0013(14) -0.0021(14)
C8F 0.020(2) 0.0147(17) 0.0150(17) -0.0075(13) 0.0025(14) -0.0069(15)
C8I 0.042(3) 0.064(4) 0.037(3) 0.024(3) -0.020(2) -0.032(3)
C8L 0.030(2) 0.048(3) 0.023(2) 0.0114(19) -0.0010(18) -0.001(2)
C8M 0.020(2) 0.029(2) 0.0186(19) -0.0019(15) -0.0017(15) -0.0021(16)
C8Z 0.0130(18) 0.0185(18) 0.0224(19) 0.0011(14) 0.0032(14) -0.0042(15)
C9A 0.034(2) 0.0171(18) 0.0186(18) 0.0016(14) 0.0061(16) 0.0060(16)
C9B 0.0183(19) 0.0251(19) 0.0133(17) -0.0007(14) 0.0051(14) 0.0048(15)
C9C 0.0139(18) 0.0175(17) 0.0145(16) 0.0015(13) 0.0078(13) -0.0016(14)
C9D 0.0202(19) 0.0143(17) 0.0148(16) 0.0039(13) 0.0083(14) 0.0016(14)
C9E 0.0185(19) 0.0184(17) 0.0108(16) -0.0003(13) 0.0067(13) -0.0012(14)
C9F 0.032(2) 0.0138(17) 0.0176(18) -0.0013(14) 0.0082(16) 0.0002(16)
C9I 0.047(3) 0.025(2) 0.060(3) 0.018(2) 0.011(2) 0.017(2)
C9L 0.050(3) 0.041(3) 0.044(3) -0.009(2) -0.005(2) 0.017(2)
C9M 0.050(3) 0.024(2) 0.031(2) 0.0054(18) 0.006(2) 0.010(2)
C9Z 0.023(2) 0.0168(17) 0.0118(16) -0.0017(13) 0.0038(14) -0.0015(15)
C10A 0.025(2) 0.0211(19) 0.0110(16) -0.0013(14) -0.0002(14) -0.0035(16)
C10B 0.0158(19) 0.0260(19) 0.0108(16) -0.0031(14) -0.0018(13) -0.0024(15)
C10C 0.0139(18) 0.0244(19) 0.0153(17) -0.0005(14) -0.0071(14) 0.0015(15)
C10D 0.0166(19) 0.0200(18) 0.0127(16) 0.0038(14) -0.0066(13) -0.0044(15)
C10E 0.0192(19) 0.0196(18) 0.0072(15) -0.0001(13) -0.0004(13) -0.0024(15)
C10F 0.022(2) 0.0165(17) 0.0128(16) -0.0019(13) 0.0014(14) -0.0025(15)
C10I 0.089(5) 0.030(3) 0.080(4) -0.021(3) 0.063(4) -0.036(3)
C10L 0.038(3) 0.069(4) 0.033(3) -0.012(3) -0.001(2) -0.023(3)
C10M 0.038(3) 0.025(2) 0.021(2) -0.0002(16) 0.0132(18) -0.0067(18)
C10Z 0.0130(19) 0.026(2) 0.026(2) 0.0019(16) -0.0050(15) 0.0039(16)
C11A 0.0177(18) 0.0147(16) 0.0069(15) -0.0004(12) 0.0001(13) -0.0027(14)
C11B 0.020(2) 0.0222(19) 0.026(2) 0.0071(15) 0.0073(15) 0.0074(16)
C11C 0.034(2) 0.021(2) 0.032(2) 0.0076(17) 0.0013(18) 0.0107(18)
C11D 0.036(2) 0.0175(19) 0.0202(19) 0.0030(15) 0.0038(17) -0.0048(17)
C11E 0.024(2) 0.0175(18) 0.0139(17) 0.0001(14) -0.0028(14) -0.0070(15)
C11F 0.0189(19) 0.0185(17) 0.0083(15) -0.0006(13) -0.0021(13) -0.0034(14)
C11H 0.0204(19) 0.0184(18) 0.0138(16) 0.0059(14) 0.0016(14) -0.0007(15)
C12A 0.018(2) 0.0165(18) 0.035(2) 0.0087(16) 0.0046(16) 0.0092(15)
C12B 0.019(2) 0.029(2) 0.0158(17) 0.0037(15) -0.0003(14) 0.0059(16)
C12C 0.030(2) 0.024(2) 0.023(2) -0.0070(16) 0.0074(17) -0.0074(17)
C12E 0.031(2) 0.0199(19) 0.0150(18) 0.0008(14) 0.0017(15) 0.0080(16)
C12F 0.022(2) 0.0167(18) 0.0224(19) -0.0037(14) -0.0022(15) 0.0074(15)
C12H 0.059(4) 0.021(2) 0.064(3) 0.009(2) 0.031(3) 0.011(2)
N1H 0.027(2) 0.0232(17) 0.034(2) -0.0108(15) 0.0165(15) -0.0099(15)
N2H 0.0265(19) 0.0147(15) 0.0249(17) 0.0015(12) 0.0098(14) 0.0060(13)
N3H 0.045(2) 0.0262(19) 0.034(2) 0.0087(16) -0.0211(18) -0.0010(17)
N4H 0.055(3) 0.036(2) 0.0281(19) 0.0129(16) 0.0191(18) 0.0273(19)
N7H 0.0272(19) 0.0138(15) 0.0308(18) 0.0024(13) 0.0143(14) 0.0038(13)
N8H 0.032(2) 0.0317(19) 0.0170(16) 0.0062(14) -0.0036(14) -0.0089(16)
N9H 0.051(3) 0.0246(18) 0.032(2) 0.0063(15) 0.0142(18) 0.0169(17)
N10H 0.052(3) 0.0253(19) 0.042(2) -0.0158(17) 0.033(2) -0.0245(19)
O1G 0.0263(15) 0.0140(12) 0.0244(14) 0.0019(10) -0.0037(11) 0.0058(11)
O1W 0.0263(16) 0.0379(17) 0.0251(15) -0.0046(12) 0.0046(12) 0.0069(13)
O2G 0.0201(14) 0.0193(13) 0.0152(12) 0.0009(10) -0.0015(10) 0.0014(11)
O2W 0.0426(19) 0.0240(15) 0.0279(15) 0.0039(12) -0.0042(13) 0.0001(13)
O3G 0.0234(14) 0.0166(12) 0.0151(12) 0.0049(10) 0.0015(10) -0.0005(11)
O3W 0.044(2) 0.0268(16) 0.0355(17) -0.0044(13) 0.0164(14) 0.0038(14)
O4G 0.0180(14) 0.0164(12) 0.0217(13) 0.0051(10) -0.0013(10) 0.0000(10)
O4W 0.0305(17) 0.0170(14) 0.0357(16) 0.0044(12) 0.0135(13) -0.0002(12)
O5G 0.0293(17) 0.0203(14) 0.0471(18) 0.0120(13) 0.0173(14) 0.0028(12)
O5W 0.0301(18) 0.0324(17) 0.048(2) 0.0204(16) -0.0051(15) -0.0150(14)
O6A 0.0397(18) 0.0208(14) 0.0124(12) -0.0017(10) 0.0010(11) 0.0134(12)
O6B 0.0372(18) 0.0263(15) 0.0208(14) 0.0074(11) 0.0056(12) 0.0155(13)
O6C 0.0352(18) 0.0353(17) 0.0216(14) -0.0047(12) 0.0125(12) -0.0011(14)
O6G 0.0368(17) 0.0158(13) 0.0247(14) 0.0030(11) 0.0137(12) 0.0001(12)
O6W 0.058(2) 0.0291(17) 0.0381(18) -0.0027(14) 0.0231(16) -0.0044(16)
O7G 0.0227(15) 0.0205(13) 0.0237(14) 0.0056(11) 0.0023(11) 0.0028(12)
O7W 0.048(2) 0.0397(19) 0.0408(19) -0.0030(15) 0.0025(16) 0.0101(16)
O8G 0.0266(15) 0.0144(12) 0.0188(13) 0.0043(10) 0.0023(11) 0.0013(11)
O8W 0.040(2) 0.110(4) 0.0266(18) -0.011(2) 0.0019(15) 0.023(2)
O9G 0.0230(15) 0.0149(12) 0.0249(14) 0.0049(10) 0.0032(11) 0.0007(11)
O9W 0.064(3) 0.042(2) 0.065(3) 0.0221(19) 0.016(2) 0.0019(19)
O10G 0.0335(17) 0.0173(13) 0.0295(15) 0.0089(11) -0.0027(12) 0.0003(12)
O10W 0.059(3) 0.059(3) 0.049(2) 0.0008(19) -0.0087(19) 0.009(2)
O11G 0.0112(17) 0.0084(15) 0.0340(19) 0.0128(14) 0.0013(14) 0.0021(13)
O12G 0.0163(18) 0.0128(15) 0.0311(18) 0.0051(13) 0.0075(14) 0.0040(13)
C12D 0.013(3) 0.015(2) 0.019(3) 0.0004(19) 0.001(2) 0.001(2)
C12I 0.022(3) 0.024(3) 0.027(3) 0.015(2) 0.015(3) 0.015(2)
C11I 0.019(3) 0.022(2) 0.033(3) 0.018(2) 0.011(2) 0.015(2)
O11W 0.109(4) 0.042(2) 0.041(2) 0.0111(18) -0.043(2) -0.019(2)
O12W 0.103(5) 0.026(2) 0.035(2) 0.0083(19) 0.019(3) 0.018(3)
O13W 0.064(3) 0.069(3) 0.076(3) 0.010(2) 0.013(2) 0.018(2)
O14W 0.089(4) 0.061(3) 0.073(3) 0.006(2) 0.016(3) 0.001(3)
O15W 0.027(2) 0.037(2) 0.077(4) 0.016(2) 0.013(2) 0.009(2)
O16W 0.055(3) 0.070(3) 0.069(3) 0.022(2) 0.004(2) 0.002(2)
O18W 0.044(4) 0.112(6) 0.048(4) 0.025(4) 0.014(3) -0.003(4)
S5A 0.0162(6) 0.0248(6) 0.0590(9) 0.0281(6) 0.0215(6) 0.0127(5)
O5A 0.019(2) 0.043(3) 0.121(4) 0.055(3) 0.038(2) 0.014(2)
O5B 0.019(2) 0.049(3) 0.062(3) 0.037(2) 0.002(2) 0.010(2)
O5C 0.062(3) 0.033(2) 0.064(3) 0.024(2) 0.042(2) 0.030(2)
S6A 0.0250(5) 0.0160(4) 0.0127(4) 0.0005(3) 0.0048(3) 0.0062(4)
S11A 0.0106(5) 0.0111(4) 0.0154(5) 0.0015(3) -0.0015(3) -0.0033(4)
O11A 0.0162(15) 0.0109(13) 0.0277(15) 0.0054(11) 0.0101(12) 0.0030(11)
O11B 0.0189(15) 0.0131(13) 0.0211(15) -0.0031(11) -0.0050(12) -0.0075(11)
O11C 0.0201(16) 0.0224(15) 0.0171(14) 0.0054(11) 0.0036(11) -0.0013(12)
S12A 0.0290(8) 0.0262(7) 0.0141(6) 0.0037(4) 0.0034(5) 0.0115(7)
O12A 0.032(2) 0.046(2) 0.023(2) 0.0071(17) 0.0095(18) 0.015(2)
O12B 0.046(2) 0.031(2) 0.0157(17) -0.0072(14) 0.0030(16) 0.0024(19)
O12C 0.040(2) 0.074(3) 0.039(2) 0.035(2) 0.0156(19) 0.039(3)
Cl1A 0.0219(7) 0.0211(5) 0.0213(5) -0.0023(4) 0.0016(5) 0.0046(5)
Cl2A 0.0290(8) 0.0287(8) 0.0240(7) 0.0013(7) 0.0077(5) 0.0015(6)
Cl3A 0.0520(10) 0.0254(7) 0.0295(7) 0.0010(5) 0.0082(6) -0.0001(6)
Cl4A 0.0412(9) 0.0561(10) 0.0452(9) -0.0218(8) 0.0249(7) -0.0152(8)
O19W 0.108(6) 0.053(4) 0.095(5) 0.036(4) 0.059(5) 0.027(4)
O17W 0.041(3) 0.050(4) 0.037(3) -0.007(3) -0.001(3) 0.005(3)

loop_
_atom_type_symbol
_atom_type_description
_atom_type_scat_dispersion_real
_atom_type_scat_dispersion_imag
_atom_type_scat_source
C C 0.003 0.0016 'International Tables Vol C Tables 4.2.6.8 and 6.1.1.4'
N N 0.0059 0.0032 'International Tables Vol C Tables 4.2.6.8 and 6.1.1.4'
O O 0.0105 0.0059 'International Tables Vol C Tables 4.2.6.8 and 6.1.1.4'
S S 0.1218 0.1208 'International Tables Vol C Tables 4.2.6.8 and 6.1.1.4'
Cl Cl 0.1456 0.155 'International Tables Vol C Tables 4.2.6.8 and 6.1.1.4'
H H 0 0 'International Tables Vol C Tables 4.2.6.8 and 6.1.1.4'

loop_
_geom_angle_atom_site_label_1
_geom_angle_atom_site_label_2
_geom_angle_atom_site_label_3
_geom_angle
_geom_angle_site_symmetry_1
_geom_angle_site_symmetry_3
C1B C1A C1F 119.4(3) . .
C1B C1A C1M 121.2(3) . .
C1F C1A C1M 119.4(3) . .
C1A C1B C1C 120.8(3) . .
C1B C1C C1D 118.5(3) . .
C1B C1C C4Z 119.9(3) . .
C1D C1C C4Z 121.7(3) . .
O1G C1D C1E 123.2(3) . .
O1G C1D C1C 114.9(3) . .
C1E C1D C1C 121.9(3) . .
C1F C1E C1D 117.4(3) . .
C1F C1E C1Z 118.7(4) . .
C1D C1E C1Z 123.8(3) . .
C1E C1F C1A 122.0(4) . .
C1A C1M N1H 111.5(3) . .
C2E C1Z C1E 111.4(3) . .
C2F C2A C2B 118.6(3) . .
C2F C2A C2M 120.6(3) . .
C2B C2A C2M 120.8(3) . .
C2C C2B C2A 121.8(3) . .
C2B C2C C2D 118.3(3) . .
C2B C2C C2Z 119.9(3) . .
C2D C2C C2Z 121.8(3) . .
O2G C2D C2C 122.5(3) . .
O2G C2D C2E 116.4(3) . .
C2C C2D C2E 121.2(3) . .
C2F C2E C2D 119.1(3) . .
C2F C2E C1Z 121.1(3) . .
C2D C2E C1Z 119.8(3) . .
C2E C2F C2A 121.1(3) . .
C2A C2M N2H 113.1(3) . .
C3E C2Z C2C 111.6(3) . .
C3F C3A C3B 119.5(3) . .
C3F C3A C3M 118.6(3) . .
C3B C3A C3M 121.8(4) . .
C3A C3B C3C 121.0(4) . .
C3D C3C C3B 118.0(3) . .
C3D C3C C3Z 122.4(3) . .
C3B C3C C3Z 119.6(4) . .
O3G C3D C3E 116.8(3) . .
O3G C3D C3C 121.2(3) . .
C3E C3D C3C 122.0(3) . .
C3D C3E C3F 118.5(3) . .
C3D C3E C2Z 122.2(3) . .
C3F C3E C2Z 119.2(3) . .
C3A C3F C3E 120.9(4) . .
N3H C3M C3A 113.4(3) . .
C4E C3Z C3C 113.5(3) . .
C4B C4A C4F 118.7(4) . .
C4B C4A C4M 124.5(4) . .
C4F C4A C4M 116.8(4) . .
C4A C4B C4C 121.2(4) . .
C4D C4C C4B 118.0(3) . .
C4D C4C C4Z 122.3(3) . .
C4B C4C C4Z 119.7(3) . .
O4G C4D C4C 121.5(3) . .
O4G C4D C4E 116.5(3) . .
C4C C4D C4E 122.0(3) . .
C4F C4E C4D 117.8(3) . .
C4F C4E C3Z 120.7(3) . .
C4D C4E C3Z 121.5(3) . .
C4E C4F C4A 122.3(4) . .
N4H C4M C4A 116.8(4) . .
C1C C4Z C4C 111.8(3) . .
C5B C5A C5F 118.3(3) . .
C5B C5A C5H 121.3(3) . .
C5F C5A C5H 120.4(3) . .
C5A C5B C5C 121.4(4) . .
C5B C5C C5D 119.7(4) . .
C5B C5C S14A 100.4(3) . .
C5D C5C S14A 139.7(4) . .
O5G C5D C5E 116.3(4) . .
O5G C5D C5C 124.8(4) . .
C5E C5D C5C 118.9(3) . .
C5F C5E C5D 120.3(4) . .
C5F C5E S5A 118.5(3) . .
C5D C5E S5A 121.2(3) . .
C5E C5F C5A 121.4(4) . .
O5G C5I C6I 108.7(3) . .
C6F C6A C6B 117.7(3) . .
C6F C6A C6H 120.9(4) . .
C6B C6A C6H 121.3(4) . .
C6C C6B C6A 121.5(3) . .
C6B C6C C6D 120.1(3) . .
C6B C6C S6A 119.9(3) . .
C6D C6C S6A 119.9(3) . .
O6G C6D C6E 124.0(3) . .
O6G C6D C6C 117.2(3) . .
C6E C6D C6C 118.9(3) . .
C6F C6E C6D 119.4(3) . .
C6E C6F C6A 122.1(3) . .
O6G C6I C5I 110.3(3) . .
C7B C7A C7F 119.1(4) . .
C7B C7A C7M 120.0(3) . .
C7F C7A C7M 120.8(3) . .
C7C C7B C7A 121.0(3) . .
C7B C7C C7D 118.5(3) . .
C7B C7C C7Z 119.3(3) . .
C7D C7C C7Z 122.2(3) . .
O7G C7D C7C 121.2(3) . .
O7G C7D C7E 117.1(3) . .
C7C C7D C7E 121.7(3) . .
C7F C7E C7D 118.2(3) . .
C7F C7E C10Z 120.6(3) . .
C7D C7E C10Z 121.1(4) . .
C7E C7F C7A 121.4(4) . .
C7A C7M N7H 113.3(3) . .
C7C C7Z C8E 111.7(3) . .
C8F C8A C8B 118.7(3) . .
C8F C8A C8M 120.3(3) . .
C8B C8A C8M 120.9(4) . .
C8C C8B C8A 121.4(4) . .
C8B C8C C8D 118.0(3) . .
C8B C8C C8Z 119.3(3) . .
C8D C8C C8Z 122.7(3) . .
O8G C8D C8E 117.5(3) . .
O8G C8D C8C 120.6(3) . .
C8E C8D C8C 121.9(3) . .
C8D C8E C8F 118.1(4) . .
C8D C8E C7Z 121.7(3) . .
C8F C8E C7Z 120.2(3) . .
C8A C8F C8E 121.9(3) . .
C8A C8M N8H 112.3(3) . .
C8C C8Z C9C 111.7(3) . .
C9F C9A C9B 118.8(4) . .
C9F C9A C9M 119.4(4) . .
C9B C9A C9M 121.3(4) . .
C9C C9B C9A 121.6(4) . .
C9B C9C C9D 118.1(3) . .
C9B C9C C8Z 120.4(3) . .
C9D C9C C8Z 121.4(3) . .
O9G C9D C9E 121.1(3) . .
O9G C9D C9C 117.8(3) . .
C9E C9D C9C 121.1(3) . .
C9F C9E C9D 118.7(3) . .
C9F C9E C9Z 118.6(3) . .
C9D C9E C9Z 122.6(3) . .
C9E C9F C9A 121.6(3) . .
N9H C9M C9A 114.9(4) . .
C10E C9Z C9E 111.6(3) . .
C10F C10A C10B 118.7(3) . .
C10F C10A C10M 120.9(4) . .
C10B C10A C10M 120.3(4) . .
C10C C10B C10A 122.2(4) . .
C10B C10C C10D 117.2(4) . .
C10B C10C C10Z 119.9(4) . .
C10D C10C C10Z 122.9(3) . .
O10G C10D C10E 116.0(3) . .
O10G C10D C10C 121.9(4) . .
C10E C10D C10C 122.1(3) . .
C10F C10E C10D 118.2(3) . .
C10F C10E C9Z 120.3(3) . .
C10D C10E C9Z 121.4(3) . .
C10E C10F C10A 121.5(4) . .
C10A C10M N10H 110.8(3) . .
C7E C10Z C10C 112.7(3) . .
C11B C11A C11F 118.1(3) . .
C11B C11A C11H 121.6(3) . .
C11F C11A C11H 120.4(3) . .
C11A C11B C11C 121.2(4) . .
C11D C11C C11B 119.5(4) . .
C11D C11C S15A 141.6(4) . .
C11B C11C S15A 98.6(4) . .
O11G C11D C11C 125.4(4) . .
O11G C11D C11E 115.1(4) . .
C11C C11D C11E 119.5(4) . .
C11C C11D O11X 88.5(12) . .
C11E C11D O11X 152.0(12) . .
C11F C11E C11D 119.5(4) . .
C11F C11E S11A 118.4(3) . .
C11D C11E S11A 122.1(3) . .
C11E C11F C11A 122.2(4) . .
C12F C12A C12B 118.4(4) . .
C12F C12A C12H 121.4(4) . .
C12B C12A C12H 120.3(4) . .
C12C C12B C12A 121.3(4) . .
C12B C12C C12D 119.9(4) . .
C12B C12C C12Y 118.5(10) . .
C12F C12E C12D 118.9(4) . .
C12F C12E C12Y 120.6(11) . .
C12F C12E S13A 105.8(5) . .
C12Y C12E S13A 121.8(11) . .
C12F C12E S12A 121.7(3) . .
C12D C12E S12A 119.4(3) . .
C12A C12F C12E 121.1(3) . .
C1I N1H C1L 110.8(4) . .
C1I N1H C1M 112.7(3) . .
C1L N1H C1M 110.3(4) . .
C2L N2H C2I 109.9(3) . .
C2L N2H C2M 111.8(3) . .
C2I N2H C2M 110.2(3) . .
C3I N3H C3M 113.4(4) . .
C3I N3H C3L 110.2(4) . .
C3M N3H C3L 110.1(3) . .
C4M N4H C4L 114.4(5) . .
C4M N4H C4I 111.2(4) . .
C4L N4H C4I 111.5(4) . .
C7I N7H C7L 110.7(3) . .
C7I N7H C7M 110.6(3) . .
C7L N7H C7M 112.5(3) . .
C8I N8H C8L 109.6(3) . .
C8I N8H C8M 111.4(4) . .
C8L N8H C8M 110.4(3) . .
C9L N9H C9M 118.5(4) . .
C9L N9H C9I 111.6(4) . .
C9M N9H C9I 110.0(4) . .
C10I N10H C10L 111.3(5) . .
C10I N10H C10M 109.5(4) . .
C10L N10H C10M 112.8(4) . .
O14C O4W S14A 46(8) 1_655 1_655
C5D O5G C5I 114.8(3) . .
C6D O6G C6I 116.2(3) . .
C11D O11G C11I 115.1(4) . .
C12D O12G C12I 112.8(4) . .
O12G C12D C12C 120.0(4) . .
O12G C12D C12E 119.8(4) . .
C12C C12D C12E 120.0(4) . .
O12G C12I C11I 106.8(5) . .
O11G C11I C12I 106.3(4) . .
O12X C12X C11X 110(2) . .
C12Y O12X C12X 111(2) . .
O12X C12Y C12E 118(2) . .
O12X C12Y C12C 130.1(19) . .
C12E C12Y C12C 107.2(15) . .
O11X C11X C12X 105(3) . .
C11X O11X C11D 94(3) . .
O5B S5A O5C 111.4(3) . .
O5B S5A O5A 113.2(3) . .
O5C S5A O5A 111.9(3) . .
O5B S5A C5E 108.8(3) . .
O5C S5A C5E 105.2(2) . .
O5A S5A C5E 105.8(2) . .
O14C S14A O14B 107(4) . .
O14C S14A O14A 84(4) . .
O14B S14A O14A 115.4(15) . .
O14C S14A O4W 21(4) . 1_455
O14B S14A O4W 116.4(11) . 1_455
O14A S14A O4W 96.0(11) . 1_455
O14C S14A C5C 143(4) . .
O14B S14A C5C 101.8(11) . .
O14A S14A C5C 104.4(11) . .
O4W S14A C5C 122.8(4) 1_455 .
O4W O14C S14A 113(10) 1_455 .
O6C S6A O6A 112.69(19) . .
O6C S6A O6B 112.40(19) . .
O6A S6A O6B 112.53(17) . .
O6C S6A C6C 106.05(17) . .
O6A S6A C6C 105.75(16) . .
O6B S6A C6C 106.79(17) . .
O11B S11A O11C 112.19(17) . .
O11B S11A O11A 111.84(17) . .
O11C S11A O11A 111.66(17) . .
O11B S11A C11E 107.98(18) . .
O11C S11A C11E 106.94(17) . .
O11A S11A C11E 105.83(17) . .
O15A S15A O15B 92.6 . .
O15A S15A O15C 100.9 . .
O15B S15A O15C 99.5 . .
O15A S15A C11C 122.0(17) . .
O15B S15A C11C 128.0(15) . .
O15C S15A C11C 109.1(14) . .
O12C S12A O12A 114.1(3) . .
O12C S12A O12B 113.9(3) . .
O12A S12A O12B 110.8(3) . .
O12C S12A C12E 104.3(2) . .
O12A S12A C12E 108.5(2) . .
O12B S12A C12E 104.4(2) . .
O13B S13A O13C 110.9(16) . .
O13B S13A C12E 109.3(12) . .
O13C S13A C12E 114.2(11) . .
O13B S13A O13A 123.9(19) . .
O13C S13A O13A 101.0(16) . .
C12E S13A O13A 97.0(14) . .

loop_
_geom_bond_atom_site_label_1
_geom_bond_atom_site_label_2
_geom_bond_distance
_geom_bond_site_symmetry_2
C1A C1B 1.387(5) .
C1A C1F 1.392(5) .
C1A C1M 1.500(5) .
C1B C1C 1.390(5) .
C1C C1D 1.410(5) .
C1C C4Z 1.519(5) .
C1D O1G 1.379(4) .
C1D C1E 1.396(6) .
C1E C1F 1.391(5) .
C1E C1Z 1.519(5) .
C1I N1H 1.490(7) .
C1L N1H 1.500(6) .
C1M N1H 1.510(5) .
C1Z C2E 1.516(5) .
C2A C2F 1.398(5) .
C2A C2B 1.399(5) .
C2A C2M 1.506(5) .
C2B C2C 1.392(5) .
C2C C2D 1.396(5) .
C2C C2Z 1.522(5) .
C2D O2G 1.365(5) .
C2D C2E 1.403(5) .
C2E C2F 1.388(6) .
C2I N2H 1.503(5) .
C2L N2H 1.487(6) .
C2M N2H 1.522(5) .
C2Z C3E 1.516(5) .
C3A C3F 1.383(6) .
C3A C3B 1.395(5) .
C3A C3M 1.512(5) .
C3B C3C 1.396(5) .
C3C C3D 1.393(6) .
C3C C3Z 1.527(5) .
C3D O3G 1.386(4) .
C3D C3E 1.392(5) .
C3E C3F 1.393(5) .
C3I N3H 1.481(6) .
C3L N3H 1.513(6) .
C3M N3H 1.495(5) .
C3Z C4E 1.523(5) .
C4A C4B 1.388(6) .
C4A C4F 1.389(6) .
C4A C4M 1.511(6) .
C4B C4C 1.396(5) .
C4C C4D 1.394(5) .
C4C C4Z 1.519(5) .
C4D O4G 1.378(4) .
C4D C4E 1.398(5) .
C4E C4F 1.374(6) .
C4I N4H 1.490(6) .
C4L N4H 1.469(6) .
C4M N4H 1.466(6) .
C5A C5B 1.381(5) .
C5A C5F 1.383(5) .
C5A C5H 1.503(5) .
C5B C5C 1.394(5) .
C5C C5D 1.395(6) .
C5C S14A 2.136(9) .
C5D O5G 1.379(5) .
C5D C5E 1.394(6) .
C5E C5F 1.382(5) .
C5E S5A 1.792(4) .
C5I O5G 1.422(5) .
C5I C6I 1.506(6) .
C6A C6F 1.389(5) .
C6A C6B 1.394(5) .
C6A C6H 1.505(6) .
C6B C6C 1.375(5) .
C6C C6D 1.408(5) .
C6C S6A 1.775(4) .
C6D O6G 1.373(4) .
C6D C6E 1.397(5) .
C6E C6F 1.385(5) .
C6I O6G 1.417(5) .
C7A C7B 1.393(5) .
C7A C7F 1.395(5) .
C7A C7M 1.514(5) .
C7B C7C 1.393(5) .
C7C C7D 1.397(5) .
C7C C7Z 1.520(5) .
C7D O7G 1.374(5) .
C7D C7E 1.400(5) .
C7E C7F 1.390(6) .
C7E C10Z 1.517(5) .
C7I N7H 1.492(5) .
C7L N7H 1.493(5) .
C7M N7H 1.516(5) .
C7Z C8E 1.520(6) .
C8A C8F 1.379(6) .
C8A C8B 1.399(5) .
C8A C8M 1.506(5) .
C8B C8C 1.394(5) .
C8C C8D 1.398(6) .
C8C C8Z 1.521(5) .
C8D O8G 1.388(4) .
C8D C8E 1.392(5) .
C8E C8F 1.396(5) .
C8I N8H 1.495(6) .
C8L N8H 1.497(5) .
C8M N8H 1.514(5) .
C8Z C9C 1.523(5) .
C9A C9F 1.386(6) .
C9A C9B 1.395(5) .
C9A C9M 1.517(6) .
C9B C9C 1.391(5) .
C9C C9D 1.403(5) .
C9D O9G 1.373(4) .
C9D C9E 1.402(5) .
C9E C9F 1.385(6) .
C9E C9Z 1.521(5) .
C9I N9H 1.491(5) .
C9L N9H 1.459(6) .
C9M N9H 1.482(6) .
C9Z C10E 1.520(5) .
C10A C10F 1.392(6) .
C10A C10B 1.393(6) .
C10A C10M 1.500(5) .
C10B C10C 1.391(5) .
C10C C10D 1.403(6) .
C10C C10Z 1.519(6) .
C10D O10G 1.377(4) .
C10D C10E 1.401(5) .
C10E C10F 1.384(5) .
C10I N10H 1.499(6) .
C10L N10H 1.510(8) .
C10M N10H 1.517(6) .
C11A C11B 1.376(5) .
C11A C11F 1.385(5) .
C11A C11H 1.506(5) .
C11B C11C 1.415(6) .
C11C C11D 1.381(6) .
C11C S15A 2.137(13) .
C11D O11G 1.371(5) .
C11D C11E 1.401(6) .
C11D O11X 1.60(3) .
C11E C11F 1.379(5) .
C11E S11A 1.799(4) .
C12A C12F 1.386(6) .
C12A C12B 1.395(6) .
C12A C12H 1.503(6) .
C12B C12C 1.367(6) .
C12C C12D 1.379(7) .
C12C C12Y 1.54(3) .
C12E C12F 1.386(6) .
C12E C12D 1.399(6) .
C12E C12Y 1.45(3) .
C12E S13A 1.713(11) .
C12E S12A 1.797(4) .
O4W O14C 0.68(9) 1_655
O4W S14A 1.747(9) 1_655
O5W O23W 0.67(2) 2_576
O6A S6A 1.454(3) .
O6B S6A 1.460(3) .
O6C S6A 1.445(3) .
O10W O25W 1.179(14) 1_554
O11G C11I 1.422(6) .
O12G C12D 1.378(6) .
O12G C12I 1.425(7) .
C12I C11I 1.498(7) .
C12X O12X 1.40(3) .
C12X C11X 1.63(5) .
O12X C12Y 1.35(3) .
C11X O11X 1.32(4) .
O18W O20W 1.070(14) 1_655
S5A O5B 1.418(5) .
S5A O5C 1.463(5) .
S5A O5A 1.473(4) .
S14A O14C 1.37(10) .
S14A O14B 1.41(2) .
S14A O14A 1.47(3) .
S14A O4W 1.746(9) 1_455
O14C O4W 0.68(9) 1_455
S11A O11B 1.454(3) .
S11A O11C 1.461(3) .
S11A O11A 1.469(3) .
S15A O15A 1.4278 .
S15A O15B 1.5223 .
S15A O15C 1.5719 .
S12A O12C 1.438(4) .
S12A O12A 1.446(5) .
S12A O12B 1.453(4) .
S13A O13B 1.47(3) .
S13A O13C 1.54(3) .
S13A O13A 1.75(4) .
O19W O24W 1.192(12) 2_676
O20W O18W 1.070(14) 1_455
O23W O5W 0.67(2) 2_576
O24W O19W 1.191(12) 2_676
O25W O10W 1.179(14) 1_556
